data_7711684
loop_
_publ_author_name
'Wang, Ting'
'Jiang, Zhi-Jie'
'Wang, Ying'
'Wei, Rong-Jia'
'Zeng, Heng'
'Lu, Weigang'
'Li, Dan'

_publ_section_title
;
 An ato-Topology Metal-Organic Framework with Large C2H2 Adsorption and
 C2H2/CO2 Separation Capacity
;
_journal_name_full 'Dalton Transactions'
_journal_paper_doi 10.1039/D2DT02968E
_journal_year 2022
_chemical_formula_moiety 'C16 H12 Co N4 O5, 0.5(O), C2 H6 O, C4 H9 N O, 1[H2O]'
_chemical_formula_sum 'C22 H30 Co N5 O8.5'
_chemical_formula_weight 559.44
_space_group_crystal_system trigonal
_space_group_IT_number 148
_space_group_name_Hall '-R 3'
_space_group_name_H-M_alt 'R -3 :H'
_atom_sites_solution_hydrogens mixed
_atom_sites_solution_primary iterative
_audit_creation_date 2022-10-31
_audit_creation_method
;
Olex2 1.3
(compiled 2020.11.12 svn.r5f609507 for OlexSys, GUI svn.r6408)
;
_audit_update_record
;
2022-10-31 deposited with the CCDC.	2022-11-02 downloaded from the CCDC.
;
_cell_angle_alpha 90
_cell_angle_beta 90
_cell_angle_gamma 120
_cell_formula_units_Z 18
_cell_length_a 41.7037(7)
_cell_length_b 41.7037(7)
_cell_length_c 9.8644(2)
_cell_measurement_reflns_used 3926
_cell_measurement_temperature 99.99(10)
_cell_measurement_theta_max 76.4670
_cell_measurement_theta_min 4.2460
_cell_volume 14857.7(5)
_computing_cell_refinement 'CrysAlisPro 1.171.39.33c (Rigaku OD, 2017)'
_computing_data_collection 'CrysAlisPro 1.171.39.33c (Rigaku OD, 2017)'
_computing_data_reduction 'CrysAlisPro 1.171.39.33c (Rigaku OD, 2017)'
_computing_molecular_graphics 'Olex2 1.3 (Dolomanov et al., 2009)'
_computing_publication_material 'Olex2 1.3 (Dolomanov et al., 2009)'
_computing_structure_refinement 'SHELXL 2018/3 (Sheldrick, 2015)'
_computing_structure_solution 'olex2.solve 1.3 (Bourhis et al., 2015)'
_diffrn_ambient_temperature 100.0
_diffrn_measured_fraction_theta_full 0.994
_diffrn_measured_fraction_theta_max 0.956
_diffrn_measurement_details
;
List of Runs (angles in degrees, time in seconds):

  # Type    Start    End  Width  t~exp~   \w     \q     \k     \f   Frames
#--------------------------------------------------------------------------
  1  \w     82.00 193.00   0.50   13.76    --  105.10  39.00 -42.00  222
  2  \w     78.00 121.00   0.50   13.76    --  105.10 -40.00-157.00   86
  3  \w     -3.00  31.00   0.50    3.44    --   -0.90 -82.00  60.00   68
  4  \w    -36.00  32.00   0.50    3.44    --   -0.90 -82.00-150.00  136
  5  \w     76.00 119.00   0.50   13.76    --  105.10  77.00-120.00   86
  6  \w    138.00 194.00   0.50   13.76    --  105.10  77.00-120.00  112
  7  \w     92.00 183.00   0.50   13.76    --  105.10  38.00   0.00  182
;
_diffrn_measurement_device 'four-circle diffractometer'
_diffrn_measurement_device_type 'XtaLAB AFC12 (RINC): Kappa single'
_diffrn_measurement_method '\w scans'
_diffrn_radiation_type CuK\a
_diffrn_radiation_wavelength 1.54184
_diffrn_reflns_av_R_equivalents 0.0451
_diffrn_reflns_av_unetI/netI 0.0581
_diffrn_reflns_Laue_measured_fraction_full 0.994
_diffrn_reflns_Laue_measured_fraction_max 0.956
_diffrn_reflns_limit_h_max 42
_diffrn_reflns_limit_h_min -52
_diffrn_reflns_limit_k_max 46
_diffrn_reflns_limit_k_min -39
_diffrn_reflns_limit_l_max 12
_diffrn_reflns_limit_l_min -12
_diffrn_reflns_number 16707
_diffrn_reflns_point_group_measured_fraction_full 0.994
_diffrn_reflns_point_group_measured_fraction_max 0.956
_diffrn_reflns_theta_full 67.684
_diffrn_reflns_theta_max 77.665
_diffrn_reflns_theta_min 4.240
_exptl_absorpt_coefficient_mu 4.464
_exptl_absorpt_correction_T_max 1.00000
_exptl_absorpt_correction_T_min 0.93468
_exptl_absorpt_correction_type multi-scan
_exptl_absorpt_process_details
;
CrysAlisPro 1.171.39.33c (Rigaku Oxford Diffraction, 2017)
Empirical absorption correction using spherical harmonics,
 implemented in SCALE3 ABSPACK scaling algorithm.
;
_exptl_crystal_colour violet
_exptl_crystal_colour_primary violet
_exptl_crystal_density_diffrn 1.125
_exptl_crystal_description block
_exptl_crystal_F_000 5256
_exptl_crystal_size_max 0.1
_exptl_crystal_size_mid 0.05
_exptl_crystal_size_min 0.05
_refine_diff_density_max 1.024
_refine_diff_density_min -0.561
_refine_diff_density_rms 0.094
_refine_ls_extinction_method none
_refine_ls_goodness_of_fit_ref 1.049
_refine_ls_hydrogen_treatment constr
_refine_ls_matrix_type full
_refine_ls_number_parameters 332
_refine_ls_number_reflns 6737
_refine_ls_number_restraints 0
_refine_ls_restrained_S_all 1.049
_refine_ls_R_factor_all 0.0847
_refine_ls_R_factor_gt 0.0718
_refine_ls_shift/su_max 0.001
_refine_ls_shift/su_mean 0.000
_refine_ls_structure_factor_coef Fsqd
_refine_ls_weighting_details 'w=1/[\s^2^(Fo^2^)+(0.1239P)^2^+41.3451P] where P=(Fo^2^+2Fc^2^)/3'
_refine_ls_weighting_scheme calc
_refine_ls_wR_factor_gt 0.1962
_refine_ls_wR_factor_ref 0.2053
_reflns_Friedel_coverage 0.000
_reflns_number_gt 5501
_reflns_number_total 6737
_reflns_threshold_expression 'I > 2\s(I)'
_cod_data_source_file d2dt02968e2.cif
_cod_data_source_block as-synthesized_jnu-7_100k
_cod_original_cell_volume 14857.7(6)
_cod_original_sg_symbol_H-M 'R -3'
_cod_original_formula_sum 'C22 H30 Co N5 O8.50'
_cod_database_code 7711684
_shelx_shelxl_version_number 2018/3
_shelx_space_group_comment
;
The symmetry employed for this shelxl refinement is uniquely defined
by the following loop, which should always be used as a source of
symmetry information in preference to the above space-group names.
They are only intended as comments.
;
_shelx_estimated_absorpt_t_max 0.808
_shelx_estimated_absorpt_t_min 0.664
_olex2_refinement_description
;
1. Fixed Uiso
 At 1.2 times of:
  All C(H) groups, All C(H,H) groups
 At 1.5 times of:
  All C(H,H,H) groups, All O(H) groups, All O(H,H) groups
2. Others
 Fixed Sof: O6(0.5)
3.a Rotating group:
 O5(H5A,H5B)
3.b Secondary CH2 refined with riding coordinates:
 C18(H18A,H18B)
3.c Aromatic/amide H refined with riding coordinates:
 C3(H3), C5(H5), C7(H7), C13(H13), C14(H14), C15(H15), C16(H16)
3.d Idealised Me refined as rotating group:
 C9(H9A,H9B,H9C), C17(H17A,H17B,H17C), C19(H19A,H19B,H19C), C20(H20A,H20B,
 H20C), C22(H22A,H22B,H22C)
3.e Idealised tetrahedral OH refined as rotating group:
 O7(H7A)
;
_smtbx_masks_special_details
;
A solvent mask was calculated and 168 electrons were 
found in a volume of 4308\%A^3^ in 1 void per unit cell. 
This is consistent with the presence of 
1[H2O] per Asymmetric Unit 
which account for 180 electrons 
per unit cell.
;
_smtbx_masks_void_probe_radius 1.2
_smtbx_masks_void_truncation_radius 1.2
_olex2_submission_special_instructions 'No special instructions were received'
_oxdiff_exptl_absorpt_empirical_details
;
Empirical correction (ABSPACK) includes:
- Absorption correction using spherical harmonics
- Frame scaling
;

loop_
_space_group_symop_operation_xyz
'x, y, z'
'-y, x-y, z'
'-x+y, -x, z'
'x+2/3, y+1/3, z+1/3'
'-y+2/3, x-y+1/3, z+1/3'
'-x+y+2/3, -x+1/3, z+1/3'
'x+1/3, y+2/3, z+2/3'
'-y+1/3, x-y+2/3, z+2/3'
'-x+y+1/3, -x+2/3, z+2/3'
'-x, -y, -z'
'y, -x+y, -z'
'x-y, x, -z'
'-x+2/3, -y+1/3, -z+1/3'
'y+2/3, -x+y+1/3, -z+1/3'
'x-y+2/3, x+1/3, -z+1/3'
'-x+1/3, -y+2/3, -z+2/3'
'y+1/3, -x+y+2/3, -z+2/3'
'x-y+1/3, x+2/3, -z+2/3'

loop_
_atom_site_label
_atom_site_type_symbol
_atom_site_fract_x
_atom_site_fract_y
_atom_site_fract_z
_atom_site_U_iso_or_equiv
_atom_site_adp_type
_atom_site_occupancy
_atom_site_site_symmetry_order
_atom_site_calc_flag
_atom_site_refinement_flags_posn
_atom_site_refinement_flags_adp
_atom_site_refinement_flags_occupancy
_atom_site_disorder_assembly
_atom_site_disorder_group
Co1 Co 0.38001(2) 0.48180(2) 0.91341(5) 0.01937(17) Uani 1 1 d . . . . .
O1 O 0.34271(7) 0.45751(7) 0.7607(2) 0.0248(5) Uani 1 1 d . . . . .
O2 O 0.29679(8) 0.46566(10) 0.8384(3) 0.0435(8) Uani 1 1 d . . . . .
O3 O 0.18899(7) 0.43423(7) 0.5496(2) 0.0255(5) Uani 1 1 d . . . . .
O4 O 0.19148(7) 0.42634(7) 0.3303(2) 0.0236(5) Uani 1 1 d . . . . .
O5 O 0.35831(8) 0.51762(8) 0.9571(3) 0.0377(7) Uani 1 1 d . . . . .
H5A H 0.335953 0.507512 0.929875 0.057 Uiso 1 1 d R U . . .
H5B H 0.369693 0.537292 0.909785 0.057 Uiso 1 1 d R U . . .
N1 N 0.31452(8) 0.43114(8) 0.2586(3) 0.0225(6) Uani 1 1 d . . . . .
N2 N 0.35026(8) 0.45053(8) 0.0817(3) 0.0236(6) Uani 1 1 d . . . . .
N3 N 0.32607(8) 0.41342(8) 0.0635(3) 0.0236(6) Uani 1 1 d . . . . .
N4 N 0.22198(8) 0.28874(8) 0.2182(3) 0.0206(6) Uani 1 1 d . . . . .
C1 C 0.31202(10) 0.45653(11) 0.7508(4) 0.0287(8) Uani 1 1 d . . . . .
C2 C 0.29342(9) 0.44494(10) 0.6129(3) 0.0234(7) Uani 1 1 d . . . . .
C3 C 0.25840(9) 0.44094(10) 0.5942(3) 0.0237(7) Uani 1 1 d . . . . .
H3 H 0.245679 0.443484 0.669593 0.028 Uiso 1 1 calc R U . . .
C4 C 0.24190(9) 0.43332(9) 0.4672(3) 0.0216(7) Uani 1 1 d . . . . .
C5 C 0.26065(9) 0.43006(9) 0.3559(3) 0.0213(7) Uani 1 1 d . . . . .
H5 H 0.250092 0.425743 0.267817 0.026 Uiso 1 1 calc R U . . .
C6 C 0.29498(9) 0.43325(9) 0.3763(3) 0.0219(7) Uani 1 1 d . . . . .
C7 C 0.31177(9) 0.44054(10) 0.5022(3) 0.0238(7) Uani 1 1 d . . . . .
H7 H 0.335327 0.442508 0.513230 0.029 Uiso 1 1 calc R U . . .
C8 C 0.20517(9) 0.43085(9) 0.4467(3) 0.0212(7) Uani 1 1 d . . . . .
C9 C 0.36430(12) 0.49854(11) 0.2583(4) 0.0364(9) Uani 1 1 d . . . . .
H9A H 0.348635 0.509900 0.256756 0.055 Uiso 1 1 calc R U . . .
H9B H 0.386828 0.513769 0.205558 0.055 Uiso 1 1 calc R U . . .
H9C H 0.370989 0.496824 0.352191 0.055 Uiso 1 1 calc R U . . .
C10 C 0.34388(9) 0.46112(10) 0.1988(3) 0.0242(7) Uani 1 1 d . . . . .
C11 C 0.30451(9) 0.40210(9) 0.1707(3) 0.0214(7) Uani 1 1 d . . . . .
C12 C 0.27559(9) 0.36362(10) 0.1910(3) 0.0229(7) Uani 1 1 d . . . . .
C13 C 0.25912(10) 0.34887(10) 0.3163(3) 0.0241(7) Uani 1 1 d . . . . .
H13 H 0.265942 0.364093 0.394763 0.029 Uiso 1 1 calc R U . . .
C14 C 0.23272(10) 0.31172(10) 0.3240(3) 0.0235(7) Uani 1 1 d . . . . .
H14 H 0.221599 0.302012 0.409498 0.028 Uiso 1 1 calc R U . . .
C15 C 0.23805(10) 0.30263(10) 0.0979(3) 0.0254(7) Uani 1 1 d . . . . .
H15 H 0.231064 0.286457 0.022067 0.030 Uiso 1 1 calc R U . . .
C16 C 0.26436(11) 0.33953(10) 0.0799(3) 0.0283(8) Uani 1 1 d . . . . .
H16 H 0.274731 0.348441 -0.007195 0.034 Uiso 1 1 calc R U . . .
O6 O 0.3904(3) 0.5866(3) 0.843(2) 0.150(7) Uani 0.5 1 d . . P . .
O7 O 0.07858(12) 0.36915(11) 0.9069(4) 0.0606(10) Uani 1 1 d . . . . .
H7A H 0.094852 0.364340 0.933568 0.091 Uiso 1 1 calc R U . . .
C17 C 0.02998(15) 0.30719(16) 0.9724(5) 0.0564(13) Uani 1 1 d . . . . .
H17A H 0.022032 0.299559 0.878726 0.085 Uiso 1 1 calc R U . . .
H17B H 0.008761 0.294055 1.033438 0.085 Uiso 1 1 calc R U . . .
H17C H 0.049190 0.301206 0.996574 0.085 Uiso 1 1 calc R U . . .
C18 C 0.04520(16) 0.34805(15) 0.9856(5) 0.0529(12) Uani 1 1 d . . . . .
H18A H 0.026286 0.354177 0.955043 0.063 Uiso 1 1 calc R U . . .
H18B H 0.050616 0.355175 1.082193 0.063 Uiso 1 1 calc R U . . .
O8 O 0.12350(11) 0.34464(17) 1.0210(4) 0.0834(15) Uani 1 1 d . . . . .
N5 N 0.18137(13) 0.37428(14) 0.9400(5) 0.0598(12) Uani 1 1 d . . . . .
C19 C 0.1695(2) 0.3865(3) 0.8171(6) 0.089(2) Uani 1 1 d . . . . .
H19A H 0.142786 0.370254 0.803442 0.133 Uiso 1 1 calc R U . . .
H19B H 0.182846 0.385082 0.737693 0.133 Uiso 1 1 calc R U . . .
H19C H 0.174923 0.412016 0.829438 0.133 Uiso 1 1 calc R U . . .
C20 C 0.22131(17) 0.3890(2) 0.9492(7) 0.0719(18) Uani 1 1 d . . . . .
H20A H 0.234108 0.416107 0.949878 0.108 Uiso 1 1 calc R U . . .
H20B H 0.229613 0.380553 0.870999 0.108 Uiso 1 1 calc R U . . .
H20C H 0.226994 0.380163 1.032902 0.108 Uiso 1 1 calc R U . . .
C21 C 0.15719(16) 0.35396(16) 1.0327(5) 0.0520(12) Uani 1 1 d . . . . .
C22 C 0.17001(15) 0.34263(16) 1.1533(5) 0.0512(12) Uani 1 1 d . . . . .
H22A H 0.148564 0.323791 1.203609 0.077 Uiso 1 1 calc R U . . .
H22B H 0.184403 0.364196 1.211658 0.077 Uiso 1 1 calc R U . . .
H22C H 0.185571 0.332379 1.124839 0.077 Uiso 1 1 calc R U . . .

loop_
_atom_site_aniso_label
_atom_site_aniso_U_11
_atom_site_aniso_U_22
_atom_site_aniso_U_33
_atom_site_aniso_U_23
_atom_site_aniso_U_13
_atom_site_aniso_U_12
Co1 0.0184(3) 0.0211(3) 0.0167(3) -0.0011(2) 0.00007(19) 0.0085(2)
O1 0.0222(12) 0.0310(13) 0.0204(11) -0.0047(9) -0.0031(9) 0.0127(10)
O2 0.0312(15) 0.079(2) 0.0237(13) -0.0169(14) -0.0028(11) 0.0306(16)
O3 0.0247(12) 0.0373(14) 0.0188(11) -0.0016(10) 0.0003(9) 0.0188(11)
O4 0.0232(12) 0.0295(13) 0.0200(11) -0.0008(9) -0.0007(9) 0.0145(10)
O5 0.0371(15) 0.0399(16) 0.0436(17) -0.0111(13) -0.0082(13) 0.0248(13)
N1 0.0217(14) 0.0245(14) 0.0183(13) -0.0055(11) 0.0010(11) 0.0093(12)
N2 0.0220(14) 0.0233(14) 0.0216(14) -0.0024(11) 0.0020(11) 0.0082(12)
N3 0.0260(15) 0.0209(14) 0.0187(13) 0.0006(10) 0.0047(11) 0.0078(12)
N4 0.0216(14) 0.0214(14) 0.0204(13) 0.0031(10) 0.0034(10) 0.0120(11)
C1 0.0245(18) 0.041(2) 0.0203(16) -0.0048(14) -0.0017(13) 0.0162(16)
C2 0.0222(16) 0.0294(18) 0.0190(15) -0.0011(13) 0.0026(13) 0.0133(14)
C3 0.0223(16) 0.0319(18) 0.0161(15) 0.0005(13) 0.0016(12) 0.0129(14)
C4 0.0206(16) 0.0223(16) 0.0207(15) 0.0003(12) 0.0005(12) 0.0098(13)
C5 0.0197(15) 0.0230(16) 0.0181(15) 0.0009(12) -0.0002(12) 0.0084(13)
C6 0.0235(16) 0.0254(16) 0.0170(15) 0.0001(12) 0.0051(12) 0.0124(14)
C7 0.0208(16) 0.0294(18) 0.0209(16) -0.0026(13) -0.0002(12) 0.0123(14)
C8 0.0211(16) 0.0217(16) 0.0181(15) -0.0008(12) -0.0013(12) 0.0086(13)
C9 0.036(2) 0.0288(19) 0.0283(19) -0.0054(15) 0.0091(16) 0.0042(17)
C10 0.0213(16) 0.0267(17) 0.0193(15) -0.0016(13) 0.0021(13) 0.0082(14)
C11 0.0227(16) 0.0231(16) 0.0186(15) -0.0017(12) 0.0000(12) 0.0116(14)
C12 0.0234(16) 0.0268(17) 0.0190(16) -0.0006(13) 0.0014(12) 0.0130(14)
C13 0.0308(18) 0.0260(17) 0.0169(15) -0.0004(13) 0.0006(13) 0.0152(15)
C14 0.0288(17) 0.0291(18) 0.0148(14) 0.0004(12) 0.0038(13) 0.0160(15)
C15 0.0297(18) 0.0268(17) 0.0167(15) 0.0000(13) 0.0035(13) 0.0120(15)
C16 0.0345(19) 0.0295(19) 0.0170(15) -0.0003(13) 0.0059(14) 0.0130(16)
O6 0.091(8) 0.037(5) 0.32(2) 0.023(8) 0.021(10) 0.034(5)
O7 0.073(3) 0.049(2) 0.051(2) 0.0092(16) 0.0002(19) 0.0242(19)
C17 0.048(3) 0.061(3) 0.044(3) 0.004(2) 0.007(2) 0.015(3)
C18 0.067(3) 0.055(3) 0.039(3) 0.001(2) 0.002(2) 0.033(3)
O8 0.048(2) 0.146(5) 0.057(3) 0.019(3) 0.0046(19) 0.049(3)
N5 0.049(3) 0.072(3) 0.053(3) 0.002(2) 0.001(2) 0.027(2)
C19 0.069(4) 0.145(7) 0.049(3) 0.032(4) 0.002(3) 0.051(5)
C20 0.053(3) 0.096(5) 0.066(4) 0.017(3) 0.004(3) 0.036(3)
C21 0.060(3) 0.061(3) 0.042(3) -0.001(2) -0.003(2) 0.035(3)
C22 0.050(3) 0.064(3) 0.046(3) 0.005(2) 0.000(2) 0.033(3)

loop_
_atom_type_symbol
_atom_type_description
_atom_type_scat_dispersion_real
_atom_type_scat_dispersion_imag
_atom_type_scat_source
C C 0.0181 0.0091 'International Tables Vol C Tables 4.2.6.8 and 6.1.1.4'
Co Co -2.3653 3.6143 'International Tables Vol C Tables 4.2.6.8 and 6.1.1.4'
H H 0.0000 0.0000 'International Tables Vol C Tables 4.2.6.8 and 6.1.1.4'
N N 0.0311 0.0180 'International Tables Vol C Tables 4.2.6.8 and 6.1.1.4'
O O 0.0492 0.0322 'International Tables Vol C Tables 4.2.6.8 and 6.1.1.4'

loop_
_geom_angle_atom_site_label_1
_geom_angle_atom_site_label_2
_geom_angle_atom_site_label_3
_geom_angle
_geom_angle_site_symmetry_1
_geom_angle_site_symmetry_3
_geom_angle_publ_flag
O1 Co1 O3 93.73(10) . 15_556 ?
O1 Co1 O4 154.52(10) . 15_556 ?
O1 Co1 O5 90.67(11) . . ?
O1 Co1 N2 102.09(11) . 1_556 ?
O1 Co1 N4 91.20(10) . 9 ?
O1 Co1 C8 124.17(11) . 15_556 ?
O3 Co1 O4 61.12(9) 15_556 15_556 ?
O3 Co1 O5 91.45(11) 15_556 . ?
O3 Co1 C8 30.77(10) 15_556 15_556 ?
O4 Co1 C8 30.44(10) 15_556 15_556 ?
O5 Co1 O4 86.27(10) . 15_556 ?
O5 Co1 C8 86.89(12) . 15_556 ?
N2 Co1 O3 164.12(11) 1_556 15_556 ?
N2 Co1 O4 103.01(10) 1_556 15_556 ?
N2 Co1 O5 87.10(12) 1_556 . ?
N2 Co1 N4 88.74(11) 1_556 9 ?
N2 Co1 C8 133.37(11) 1_556 15_556 ?
N4 Co1 O3 92.27(11) 9 15_556 ?
N4 Co1 O4 93.68(10) 9 15_556 ?
N4 Co1 O5 175.72(12) 9 . ?
N4 Co1 C8 95.24(11) 9 15_556 ?
C1 O1 Co1 125.7(2) . . ?
C8 O3 Co1 89.55(19) . 14_456 ?
C8 O4 Co1 87.4(2) . 14_456 ?
Co1 O5 H5A 109.3 . . ?
Co1 O5 H5B 109.6 . . ?
H5A O5 H5B 104.4 . . ?
C10 N1 C6 124.3(3) . . ?
C10 N1 C11 105.8(3) . . ?
C11 N1 C6 128.9(3) . . ?
N3 N2 Co1 118.1(2) . 1_554 ?
C10 N2 Co1 130.3(2) . 1_554 ?
C10 N2 N3 109.7(3) . . ?
C11 N3 N2 106.6(3) . . ?
C14 N4 Co1 119.9(2) . 5_554 ?
C14 N4 C15 117.8(3) . . ?
C15 N4 Co1 122.0(2) . 5_554 ?
O1 C1 C2 115.3(3) . . ?
O2 C1 O1 127.0(3) . . ?
O2 C1 C2 117.6(3) . . ?
C3 C2 C1 119.5(3) . . ?
C3 C2 C7 119.3(3) . . ?
C7 C2 C1 121.0(3) . . ?
C2 C3 H3 119.5 . . ?
C4 C3 C2 121.0(3) . . ?
C4 C3 H3 119.5 . . ?
C3 C4 C5 119.7(3) . . ?
C3 C4 C8 120.7(3) . . ?
C5 C4 C8 119.5(3) . . ?
C4 C5 H5 120.7 . . ?
C6 C5 C4 118.7(3) . . ?
C6 C5 H5 120.7 . . ?
C5 C6 N1 117.7(3) . . ?
C7 C6 N1 119.7(3) . . ?
C7 C6 C5 122.5(3) . . ?
C2 C7 H7 120.7 . . ?
C6 C7 C2 118.7(3) . . ?
C6 C7 H7 120.7 . . ?
O3 C8 Co1 59.68(17) . 14_456 ?
O3 C8 C4 118.0(3) . . ?
O4 C8 Co1 62.15(18) . 14_456 ?
O4 C8 O3 121.5(3) . . ?
O4 C8 C4 120.5(3) . . ?
C4 C8 Co1 172.8(2) . 14_456 ?
H9A C9 H9B 109.5 . . ?
H9A C9 H9C 109.5 . . ?
H9B C9 H9C 109.5 . . ?
C10 C9 H9A 109.5 . . ?
C10 C9 H9B 109.5 . . ?
C10 C9 H9C 109.5 . . ?
N1 C10 C9 125.0(3) . . ?
N2 C10 N1 108.1(3) . . ?
N2 C10 C9 126.9(3) . . ?
N1 C11 C12 127.0(3) . . ?
N3 C11 N1 109.8(3) . . ?
N3 C11 C12 123.1(3) . . ?
C13 C12 C11 124.0(3) . . ?
C13 C12 C16 117.5(3) . . ?
C16 C12 C11 118.5(3) . . ?
C12 C13 H13 120.6 . . ?
C14 C13 C12 118.8(3) . . ?
C14 C13 H13 120.6 . . ?
N4 C14 C13 123.7(3) . . ?
N4 C14 H14 118.1 . . ?
C13 C14 H14 118.1 . . ?
N4 C15 H15 118.7 . . ?
N4 C15 C16 122.7(3) . . ?
C16 C15 H15 118.7 . . ?
C12 C16 H16 120.3 . . ?
C15 C16 C12 119.5(3) . . ?
C15 C16 H16 120.3 . . ?
C18 O7 H7A 109.5 . . ?
H17A C17 H17B 109.5 . . ?
H17A C17 H17C 109.5 . . ?
H17B C17 H17C 109.5 . . ?
C18 C17 H17A 109.5 . . ?
C18 C17 H17B 109.5 . . ?
C18 C17 H17C 109.5 . . ?
O7 C18 C17 112.2(4) . . ?
O7 C18 H18A 109.2 . . ?
O7 C18 H18B 109.2 . . ?
C17 C18 H18A 109.2 . . ?
C17 C18 H18B 109.2 . . ?
H18A C18 H18B 107.9 . . ?
C20 N5 C19 114.3(5) . . ?
C21 N5 C19 120.5(5) . . ?
C21 N5 C20 125.1(5) . . ?
N5 C19 H19A 109.5 . . ?
N5 C19 H19B 109.5 . . ?
N5 C19 H19C 109.5 . . ?
H19A C19 H19B 109.5 . . ?
H19A C19 H19C 109.5 . . ?
H19B C19 H19C 109.5 . . ?
N5 C20 H20A 109.5 . . ?
N5 C20 H20B 109.5 . . ?
N5 C20 H20C 109.5 . . ?
H20A C20 H20B 109.5 . . ?
H20A C20 H20C 109.5 . . ?
H20B C20 H20C 109.5 . . ?
O8 C21 N5 120.9(5) . . ?
O8 C21 C22 120.1(5) . . ?
N5 C21 C22 119.0(5) . . ?
C21 C22 H22A 109.5 . . ?
C21 C22 H22B 109.5 . . ?
C21 C22 H22C 109.5 . . ?
H22A C22 H22B 109.5 . . ?
H22A C22 H22C 109.5 . . ?
H22B C22 H22C 109.5 . . ?

loop_
_geom_bond_atom_site_label_1
_geom_bond_atom_site_label_2
_geom_bond_distance
_geom_bond_site_symmetry_2
_geom_bond_publ_flag
Co1 O1 2.034(2) . ?
Co1 O3 2.135(2) 15_556 ?
Co1 O4 2.189(2) 15_556 ?
Co1 O5 2.142(3) . ?
Co1 N2 2.092(3) 1_556 ?
Co1 N4 2.115(3) 9 ?
Co1 C8 2.473(3) 15_556 ?
O1 C1 1.264(4) . ?
O2 C1 1.240(5) . ?
O3 C8 1.265(4) . ?
O4 C8 1.254(4) . ?
O5 H5A 0.8522 . ?
O5 H5B 0.8524 . ?
N1 C6 1.447(4) . ?
N1 C10 1.371(4) . ?
N1 C11 1.374(4) . ?
N2 N3 1.372(4) . ?
N2 C10 1.311(4) . ?
N3 C11 1.313(4) . ?
N4 C14 1.334(4) . ?
N4 C15 1.343(4) . ?
C1 C2 1.520(5) . ?
C2 C3 1.397(5) . ?
C2 C7 1.397(5) . ?
C3 H3 0.9500 . ?
C3 C4 1.387(4) . ?
C4 C5 1.393(5) . ?
C4 C8 1.496(5) . ?
C5 H5 0.9500 . ?
C5 C6 1.385(5) . ?
C6 C7 1.383(5) . ?
C7 H7 0.9500 . ?
C9 H9A 0.9800 . ?
C9 H9B 0.9800 . ?
C9 H9C 0.9800 . ?
C9 C10 1.475(5) . ?
C11 C12 1.461(5) . ?
C12 C13 1.398(5) . ?
C12 C16 1.400(5) . ?
C13 H13 0.9500 . ?
C13 C14 1.383(5) . ?
C14 H14 0.9500 . ?
C15 H15 0.9500 . ?
C15 C16 1.384(5) . ?
C16 H16 0.9500 . ?
O7 H7A 0.8400 . ?
O7 C18 1.446(7) . ?
C17 H17A 0.9800 . ?
C17 H17B 0.9800 . ?
C17 H17C 0.9800 . ?
C17 C18 1.497(8) . ?
C18 H18A 0.9900 . ?
C18 H18B 0.9900 . ?
O8 C21 1.262(7) . ?
N5 C19 1.492(7) . ?
N5 C20 1.462(7) . ?
N5 C21 1.310(7) . ?
C19 H19A 0.9800 . ?
C19 H19B 0.9800 . ?
C19 H19C 0.9800 . ?
C20 H20A 0.9800 . ?
C20 H20B 0.9800 . ?
C20 H20C 0.9800 . ?
C21 C22 1.475(7) . ?
C22 H22A 0.9800 . ?
C22 H22B 0.9800 . ?
C22 H22C 0.9800 . ?

loop_
_geom_torsion_atom_site_label_1
_geom_torsion_atom_site_label_2
_geom_torsion_atom_site_label_3
_geom_torsion_atom_site_label_4
_geom_torsion
_geom_torsion_site_symmetry_1
_geom_torsion_site_symmetry_2
_geom_torsion_site_symmetry_3
_geom_torsion_site_symmetry_4
_geom_torsion_publ_flag
Co1 O1 C1 O2 -10.0(6) . . . . ?
Co1 O1 C1 C2 166.2(2) . . . . ?
Co1 O3 C8 O4 -6.3(3) 14_456 . . . ?
Co1 O3 C8 C4 172.2(3) 14_456 . . . ?
Co1 O4 C8 O3 6.1(3) 14_456 . . . ?
Co1 O4 C8 C4 -172.3(3) 14_456 . . . ?
Co1 N2 N3 C11 -164.5(2) 1_554 . . . ?
Co1 N2 C10 N1 162.0(2) 1_554 . . . ?
Co1 N2 C10 C9 -18.1(6) 1_554 . . . ?
Co1 N4 C14 C13 174.6(3) 5_554 . . . ?
Co1 N4 C15 C16 -175.3(3) 5_554 . . . ?
O1 C1 C2 C3 176.3(3) . . . . ?
O1 C1 C2 C7 -7.9(5) . . . . ?
O2 C1 C2 C3 -7.1(6) . . . . ?
O2 C1 C2 C7 168.7(4) . . . . ?
N1 C6 C7 C2 175.7(3) . . . . ?
N1 C11 C12 C13 -14.9(6) . . . . ?
N1 C11 C12 C16 167.4(4) . . . . ?
N2 N3 C11 N1 -0.5(4) . . . . ?
N2 N3 C11 C12 -178.2(3) . . . . ?
N3 N2 C10 N1 -1.6(4) . . . . ?
N3 N2 C10 C9 178.4(4) . . . . ?
N3 C11 C12 C13 162.4(3) . . . . ?
N3 C11 C12 C16 -15.4(5) . . . . ?
N4 C15 C16 C12 1.3(6) . . . . ?
C1 C2 C3 C4 174.8(3) . . . . ?
C1 C2 C7 C6 -174.2(3) . . . . ?
C2 C3 C4 C5 -0.9(5) . . . . ?
C2 C3 C4 C8 -177.1(3) . . . . ?
C3 C2 C7 C6 1.6(5) . . . . ?
C3 C4 C5 C6 2.3(5) . . . . ?
C3 C4 C8 O3 -3.2(5) . . . . ?
C3 C4 C8 O4 175.3(3) . . . . ?
C4 C5 C6 N1 -177.8(3) . . . . ?
C4 C5 C6 C7 -1.8(5) . . . . ?
C5 C4 C8 O3 -179.4(3) . . . . ?
C5 C4 C8 O4 -0.9(5) . . . . ?
C5 C6 C7 C2 -0.2(5) . . . . ?
C6 N1 C10 N2 -168.1(3) . . . . ?
C6 N1 C10 C9 11.9(6) . . . . ?
C6 N1 C11 N3 168.3(3) . . . . ?
C6 N1 C11 C12 -14.2(6) . . . . ?
C7 C2 C3 C4 -1.1(5) . . . . ?
C8 C4 C5 C6 178.6(3) . . . . ?
C10 N1 C6 C5 103.6(4) . . . . ?
C10 N1 C6 C7 -72.4(5) . . . . ?
C10 N1 C11 N3 -0.4(4) . . . . ?
C10 N1 C11 C12 177.1(3) . . . . ?
C10 N2 N3 C11 1.3(4) . . . . ?
C11 N1 C6 C5 -63.1(5) . . . . ?
C11 N1 C6 C7 120.8(4) . . . . ?
C11 N1 C10 N2 1.2(4) . . . . ?
C11 N1 C10 C9 -178.8(4) . . . . ?
C11 C12 C13 C14 -178.2(3) . . . . ?
C11 C12 C16 C15 177.5(3) . . . . ?
C12 C13 C14 N4 0.4(5) . . . . ?
C13 C12 C16 C15 -0.4(5) . . . . ?
C14 N4 C15 C16 -1.4(5) . . . . ?
C15 N4 C14 C13 0.5(5) . . . . ?
C16 C12 C13 C14 -0.4(5) . . . . ?
C19 N5 C21 O8 -0.9(9) . . . . ?
C19 N5 C21 C22 -179.6(6) . . . . ?
C20 N5 C21 O8 174.8(6) . . . . ?
C20 N5 C21 C22 -3.9(9) . . . . ?

loop_
_smtbx_masks_void_nr
_smtbx_masks_void_average_x
_smtbx_masks_void_average_y
_smtbx_masks_void_average_z
_smtbx_masks_void_volume
_smtbx_masks_void_count_electrons
_smtbx_masks_void_content
1 0.000 0.000 -0.398 1436.0 56.0 '6 H2O'
2 0.333 0.667 -0.048 1436.0 56.0 '6 H2O'
3 0.667 0.333 -0.382 1436.0 56.0 '6 H2O'
